data_7160753
loop_
_publ_author_name
'Biswas, Raju'
'Abedin, Tuhin'
'Karmakar, Srikanta'
'Baitalik, Sujoy'

_publ_section_title
;
 Substituted pyridil-imidazole derivatives as red-green-blue (RGB) as well
 as white-light emitters.
;
_journal_issue 42
_journal_name_full 'Organic &amp; biomolecular chemistry'
_journal_page_first 9644
_journal_page_last 9651
_journal_paper_doi 10.1039/d5ob01296a
_journal_volume 23
_journal_year 2025
_chemical_formula_moiety 'C19 H14 N5 O2, Cl O4'
_chemical_formula_sum 'C19 H14 Cl N5 O6'
_chemical_formula_weight 443.80
_space_group_crystal_system monoclinic
_space_group_IT_number 14
_space_group_name_Hall '-P 2ybc'
_space_group_name_H-M_alt 'P 1 21/c 1'
_atom_sites_solution_hydrogens geom
_audit_creation_date 2025-05-07
_audit_creation_method
;
Olex2 1.5
(compiled 2025.04.05 svn.rf049d14d for OlexSys, GUI svn.r7224)
;
_audit_update_record
;
2025-05-08 deposited with the CCDC.	2025-09-24 downloaded from the CCDC.
;
_cell_angle_alpha 90
_cell_angle_beta 92.963(6)
_cell_angle_gamma 90
_cell_formula_units_Z 4
_cell_length_a 20.4441(17)
_cell_length_b 13.0569(11)
_cell_length_c 7.1711(7)
_cell_measurement_reflns_used 1978
_cell_measurement_temperature 296(2)
_cell_measurement_theta_max 19.00
_cell_measurement_theta_min 3.12
_cell_volume 1911.7(3)
_computing_molecular_graphics 'Olex2 1.5 (Dolomanov et al., 2009)'
_computing_publication_material 'Olex2 1.5 (Dolomanov et al., 2009)'
_computing_structure_refinement 'SHELXL 2016/6 (Sheldrick, 2015)'
_computing_structure_solution 'olex2.solve 1.5 (Bourhis et al., 2015)'
_diffrn_ambient_temperature 296.15
_diffrn_measured_fraction_theta_full 0.998
_diffrn_measured_fraction_theta_max 0.998
_diffrn_measurement_device_type 'Bruker APEX-II CCD'
_diffrn_measurement_method '\f and \w scans'
_diffrn_radiation_type MoK\a
_diffrn_radiation_wavelength 0.71073
_diffrn_reflns_av_R_equivalents 0.0772
_diffrn_reflns_av_unetI/netI 0.0423
_diffrn_reflns_Laue_measured_fraction_full 0.998
_diffrn_reflns_Laue_measured_fraction_max 0.998
_diffrn_reflns_limit_h_max 24
_diffrn_reflns_limit_h_min -24
_diffrn_reflns_limit_k_max 15
_diffrn_reflns_limit_k_min -15
_diffrn_reflns_limit_l_max 8
_diffrn_reflns_limit_l_min -8
_diffrn_reflns_number 26984
_diffrn_reflns_point_group_measured_fraction_full 0.998
_diffrn_reflns_point_group_measured_fraction_max 0.998
_diffrn_reflns_theta_full 25.000
_diffrn_reflns_theta_max 25.000
_diffrn_reflns_theta_min 2.533
_exptl_absorpt_coefficient_mu 0.251
_exptl_absorpt_correction_T_max 0.980
_exptl_absorpt_correction_T_min 0.968
_exptl_absorpt_correction_type multi-scan
_exptl_crystal_colour 'clear whiteish colourless'
_exptl_crystal_colour_lustre clear
_exptl_crystal_colour_modifier whiteish
_exptl_crystal_colour_primary colourless
_exptl_crystal_density_diffrn 1.542
_exptl_crystal_density_method 'not measured'
_exptl_crystal_description block
_exptl_crystal_F_000 912
_exptl_crystal_size_max 0.13
_exptl_crystal_size_mid 0.12
_exptl_crystal_size_min 0.08
_refine_diff_density_max 0.547
_refine_diff_density_min -0.509
_refine_diff_density_rms 0.055
_refine_ls_extinction_method none
_refine_ls_goodness_of_fit_ref 1.028
_refine_ls_hydrogen_treatment constr
_refine_ls_matrix_type full
_refine_ls_number_parameters 298
_refine_ls_number_reflns 3373
_refine_ls_number_restraints 0
_refine_ls_restrained_S_all 1.028
_refine_ls_R_factor_all 0.1053
_refine_ls_R_factor_gt 0.0682
_refine_ls_shift/su_max 0.000
_refine_ls_shift/su_mean 0.000
_refine_ls_structure_factor_coef Fsqd
_refine_ls_weighting_details 'w=1/[\s^2^(Fo^2^)+(0.1038P)^2^+1.4965P] where P=(Fo^2^+2Fc^2^)/3'
_refine_ls_weighting_scheme calc
_refine_ls_wR_factor_gt 0.1803
_refine_ls_wR_factor_ref 0.2087
_reflns_Friedel_coverage 0.000
_reflns_number_gt 2205
_reflns_number_total 3373
_reflns_threshold_expression 'I > 2\s(I)'
_cod_data_source_file d5ob01296a2.cif
_cod_data_source_block s
_cod_depositor_comments 'Adding full bibliography for 7160753.cif.'
_cod_database_code 7160753
_shelx_shelxl_version_number 2016/6
_shelx_space_group_comment
;
The symmetry employed for this shelxl refinement is uniquely defined
by the following loop, which should always be used as a source of
symmetry information in preference to the above space-group names.
They are only intended as comments.
;
_shelx_estimated_absorpt_t_max 0.980
_shelx_estimated_absorpt_t_min 0.968
_olex2_refinement_description
;
1. Fixed Uiso
 At 1.2 times of:
  All C(H) groups, All N(H) groups
2. Others
 Fixed Sof: O36(0.5) O62(0.5) O61(0.5) O63(0.5)
3.a Aromatic/amide H refined with riding coordinates:
 C6(H6), C7(H7), N12(H12), N22(H22), C12(H12A), C13(H13), C14(H14), C15(H15),
 C16(H16), C41(H41), C19(H19), C20(H20), C21(H21), C511(H511)
;
_olex2_submission_special_instructions 'No special instructions were received'

loop_
_space_group_symop_operation_xyz
'x, y, z'
'-x, y+1/2, -z+1/2'
'-x, -y, -z'
'x, -y-1/2, z-1/2'

loop_
_atom_site_label
_atom_site_type_symbol
_atom_site_fract_x
_atom_site_fract_y
_atom_site_fract_z
_atom_site_U_iso_or_equiv
_atom_site_adp_type
_atom_site_occupancy
_atom_site_site_symmetry_order
_atom_site_calc_flag
_atom_site_refinement_flags_posn
_atom_site_refinement_flags_adp
_atom_site_refinement_flags_occupancy
_atom_site_disorder_assembly
_atom_site_disorder_group
O2 O 0.46040(19) 0.2926(3) 0.8054(6) 0.1124(14) Uani 1 1 d . . . . .
O7 O 0.52812(17) 0.4021(3) 0.7058(6) 0.1045(13) Uani 1 1 d . . . . .
C52 C 0.34798(17) 0.6192(3) 0.9035(5) 0.0460(8) Uani 1 1 d . . . . .
C50 C 0.21285(17) 0.7855(3) 1.0089(5) 0.0476(9) Uani 1 1 d . . . . .
C51 C 0.26312(17) 0.8542(3) 0.9715(5) 0.0471(9) Uani 1 1 d . . . . .
N5 N 0.31817(14) 0.8011(2) 0.9277(4) 0.0495(8) Uani 1 1 d . . . . .
N103 N 0.21663(16) 1.0212(2) 1.0347(4) 0.0611(9) Uani 1 1 d . . . . .
Cl1 Cl 0.13578(6) 0.42011(8) 0.04660(18) 0.0748(4) Uani 1 1 d . . . . .
O6 O 0.0847(3) 0.4687(4) 0.1314(11) 0.228(4) Uani 1 1 d . . . . .
N11 N 0.47678(19) 0.3801(3) 0.7746(6) 0.0732(10) Uani 1 1 d . . . . .
C5 C 0.43307(17) 0.4646(3) 0.8239(5) 0.0544(9) Uani 1 1 d . . . . .
C6 C 0.37563(19) 0.4405(3) 0.9061(6) 0.0602(10) Uani 1 1 d . . . . .
H6 H 0.365834 0.372898 0.934830 0.072 Uiso 1 1 calc R U . . .
C7 C 0.33331(18) 0.5178(3) 0.9447(5) 0.0569(10) Uani 1 1 d . . . . .
H7 H 0.294188 0.502423 0.999262 0.068 Uiso 1 1 calc R U . . .
C8 C 0.30309(16) 0.7031(3) 0.9392(4) 0.0452(8) Uani 1 1 d . . . . .
N12 N 0.23995(13) 0.6910(2) 0.9875(4) 0.0453(7) Uani 1 1 d . . . . .
H12 H 0.220444 0.633443 1.002014 0.054 Uiso 1 1 calc R U . . .
C10 C 0.14420(17) 0.7964(3) 1.0525(5) 0.0481(9) Uani 1 1 d . . . . .
N22 N 0.12134(15) 0.8909(3) 1.0812(5) 0.0589(8) Uani 1 1 d . . . . .
H22 H 0.147337 0.942558 1.077458 0.071 Uiso 1 1 calc R U . . .
C12 C 0.0584(2) 0.9055(4) 1.1156(6) 0.0715(12) Uani 1 1 d . . . . .
H12A H 0.043787 0.971720 1.136555 0.086 Uiso 1 1 calc R U . . .
C13 C 0.0148(2) 0.8265(4) 1.1212(6) 0.0764(13) Uani 1 1 d . . . . .
H13 H -0.029064 0.838397 1.142352 0.092 Uiso 1 1 calc R U . . .
C14 C 0.44968(18) 0.5637(3) 0.7829(6) 0.0594(10) Uani 1 1 d . . . . .
H14 H 0.488855 0.578053 0.727887 0.071 Uiso 1 1 calc R U . . .
C15 C 0.40726(18) 0.6416(3) 0.8247(5) 0.0551(10) Uani 1 1 d . . . . .
H15 H 0.418217 0.709253 0.800300 0.066 Uiso 1 1 calc R U . . .
C16 C 0.0377(2) 0.7286(4) 1.0946(6) 0.0706(12) Uani 1 1 d . . . . .
H16 H 0.009322 0.673044 1.099614 0.085 Uiso 1 1 calc R U . . .
C41 C 0.10253(19) 0.7132(3) 1.0606(6) 0.0616(10) Uani 1 1 d . . . . .
H41 H 0.118293 0.647305 1.043172 0.074 Uiso 1 1 calc R U . . .
C18 C 0.26768(19) 0.9665(3) 0.9754(5) 0.0528(9) Uani 1 1 d . . . . .
C19 C 0.2193(2) 1.1238(3) 1.0435(7) 0.0756(13) Uani 1 1 d . . . . .
H19 H 0.183491 1.159954 1.084092 0.091 Uiso 1 1 calc R U . . .
C20 C 0.2736(3) 1.1760(4) 0.9936(7) 0.0856(15) Uani 1 1 d . . . . .
H20 H 0.274961 1.247064 1.000481 0.103 Uiso 1 1 calc R U . . .
C21 C 0.3261(3) 1.1221(4) 0.9335(7) 0.0791(13) Uani 1 1 d . . . . .
H21 H 0.363367 1.156733 0.898647 0.095 Uiso 1 1 calc R U . . .
C511 C 0.3237(2) 1.0164(3) 0.9246(5) 0.0636(11) Uani 1 1 d . . . . .
H511 H 0.359291 0.979383 0.884950 0.076 Uiso 1 1 calc R U . . .
O36 O 0.1362(5) 0.3364(8) 0.1558(19) 0.110(4) Uani 0.5 1 d . . P . .
O39 O 0.1104(3) 0.3940(7) -0.1265(9) 0.222(3) Uani 1 1 d . . . . .
O62 O 0.1846(5) 0.4917(9) 0.0973(14) 0.107(4) Uani 0.5 1 d . . P . .
O61 O 0.1807(13) 0.3513(14) 0.109(3) 0.298(14) Uani 0.5 1 d . . P . .
O63 O 0.1766(5) 0.4939(8) -0.0330(16) 0.120(4) Uani 0.5 1 d . . P . .

loop_
_atom_site_aniso_label
_atom_site_aniso_U_11
_atom_site_aniso_U_22
_atom_site_aniso_U_33
_atom_site_aniso_U_23
_atom_site_aniso_U_13
_atom_site_aniso_U_12
O2 0.093(3) 0.068(2) 0.181(4) -0.004(2) 0.049(3) 0.018(2)
O7 0.070(2) 0.105(3) 0.143(3) 0.000(2) 0.050(2) 0.0187(19)
C52 0.0388(19) 0.056(2) 0.0436(18) -0.0013(16) 0.0014(15) 0.0015(16)
C50 0.048(2) 0.054(2) 0.0405(18) -0.0025(16) 0.0006(15) 0.0032(17)
C51 0.045(2) 0.052(2) 0.0444(19) 0.0001(15) 0.0045(16) -0.0012(16)
N5 0.0442(18) 0.0556(19) 0.0489(17) -0.0014(14) 0.0048(13) -0.0013(14)
N103 0.067(2) 0.0496(19) 0.067(2) -0.0039(15) 0.0077(17) 0.0039(16)
Cl1 0.0795(8) 0.0581(7) 0.0875(9) 0.0088(6) 0.0109(6) -0.0062(6)
O6 0.204(6) 0.099(4) 0.403(10) -0.018(5) 0.212(7) -0.016(4)
N11 0.059(2) 0.075(3) 0.087(3) -0.004(2) 0.015(2) 0.015(2)
C5 0.041(2) 0.062(2) 0.061(2) -0.0010(19) 0.0072(17) 0.0054(18)
C6 0.052(2) 0.052(2) 0.078(3) 0.0015(19) 0.012(2) 0.0000(18)
C7 0.043(2) 0.062(2) 0.068(2) 0.0028(19) 0.0164(18) -0.0015(18)
C8 0.0369(19) 0.058(2) 0.0411(18) 0.0006(15) 0.0025(14) -0.0028(16)
N12 0.0399(16) 0.0478(17) 0.0485(16) -0.0020(12) 0.0050(13) -0.0016(13)
C10 0.042(2) 0.057(2) 0.0456(19) -0.0049(16) 0.0041(16) 0.0021(17)
N22 0.0475(19) 0.059(2) 0.071(2) -0.0038(16) 0.0086(16) 0.0028(15)
C12 0.054(3) 0.078(3) 0.083(3) -0.004(2) 0.011(2) 0.020(2)
C13 0.047(3) 0.105(4) 0.078(3) -0.008(3) 0.014(2) 0.008(3)
C14 0.038(2) 0.075(3) 0.067(2) 0.002(2) 0.0167(18) 0.0004(19)
C15 0.045(2) 0.054(2) 0.067(2) 0.0043(18) 0.0093(18) -0.0054(18)
C16 0.052(3) 0.086(3) 0.075(3) -0.009(2) 0.014(2) -0.011(2)
C41 0.051(2) 0.066(3) 0.069(3) -0.007(2) 0.0117(19) -0.003(2)
C18 0.057(2) 0.055(2) 0.046(2) -0.0017(17) 0.0020(17) -0.0032(19)
C19 0.081(3) 0.054(3) 0.093(3) -0.003(2) 0.009(3) 0.009(2)
C20 0.103(4) 0.057(3) 0.098(4) 0.000(2) 0.012(3) -0.009(3)
C21 0.081(3) 0.067(3) 0.090(3) 0.009(2) 0.010(3) -0.018(3)
C511 0.065(3) 0.063(3) 0.064(3) 0.001(2) 0.007(2) -0.002(2)
O36 0.088(6) 0.080(6) 0.166(9) 0.064(6) 0.028(5) -0.001(5)
O39 0.190(6) 0.340(10) 0.136(5) -0.016(5) -0.012(4) -0.089(6)
O62 0.054(4) 0.126(7) 0.138(8) 0.049(7) -0.018(6) -0.043(4)
O61 0.47(4) 0.176(17) 0.241(19) 0.002(14) -0.01(2) 0.24(2)
O63 0.083(7) 0.095(6) 0.189(11) -0.008(8) 0.065(8) -0.023(5)

loop_
_atom_type_symbol
_atom_type_description
_atom_type_scat_dispersion_real
_atom_type_scat_dispersion_imag
_atom_type_scat_source
C C 0.0033 0.0016 'International Tables Vol C Tables 4.2.6.8 and 6.1.1.4'
H H 0.0000 0.0000 'International Tables Vol C Tables 4.2.6.8 and 6.1.1.4'
Cl Cl 0.1484 0.1585 'International Tables Vol C Tables 4.2.6.8 and 6.1.1.4'
N N 0.0061 0.0033 'International Tables Vol C Tables 4.2.6.8 and 6.1.1.4'
O O 0.0106 0.0060 'International Tables Vol C Tables 4.2.6.8 and 6.1.1.4'

loop_
_geom_angle_atom_site_label_1
_geom_angle_atom_site_label_2
_geom_angle_atom_site_label_3
_geom_angle
_geom_angle_site_symmetry_1
_geom_angle_site_symmetry_3
_geom_angle_publ_flag
C7 C52 C8 122.2(3) . . ?
C7 C52 C15 119.2(3) . . ?
C15 C52 C8 118.7(3) . . ?
C51 C50 C10 134.5(3) . . ?
N12 C50 C51 104.6(3) . . ?
N12 C50 C10 120.9(3) . . ?
C50 C51 C18 133.0(3) . . ?
N5 C51 C50 109.8(3) . . ?
N5 C51 C18 117.2(3) . . ?
C8 N5 C51 106.2(3) . . ?
C19 N103 C18 120.9(4) . . ?
O6 Cl1 O62 97.1(6) . . ?
O6 Cl1 O63 109.8(5) . . ?
O36 Cl1 O6 95.7(5) . . ?
O36 Cl1 O39 108.6(7) . . ?
O36 Cl1 O62 114.0(7) . . ?
O36 Cl1 O61 43.8(11) . . ?
O36 Cl1 O63 143.4(6) . . ?
O39 Cl1 O6 104.7(5) . . ?
O39 Cl1 O62 129.4(5) . . ?
O39 Cl1 O63 90.4(6) . . ?
O62 Cl1 O63 39.0(5) . . ?
O61 Cl1 O6 132.4(10) . . ?
O61 Cl1 O39 111.0(10) . . ?
O61 Cl1 O62 83.9(13) . . ?
O61 Cl1 O63 100.6(13) . . ?
O2 N11 O7 123.2(4) . . ?
O2 N11 C5 119.0(4) . . ?
O7 N11 C5 117.8(4) . . ?
C6 C5 N11 118.2(4) . . ?
C14 C5 N11 119.6(3) . . ?
C14 C5 C6 122.2(4) . . ?
C5 C6 H6 120.6 . . ?
C7 C6 C5 118.7(4) . . ?
C7 C6 H6 120.6 . . ?
C52 C7 H7 119.6 . . ?
C6 C7 C52 120.9(3) . . ?
C6 C7 H7 119.6 . . ?
N5 C8 C52 124.5(3) . . ?
N5 C8 N12 110.8(3) . . ?
N12 C8 C52 124.7(3) . . ?
C50 N12 H12 125.7 . . ?
C8 N12 C50 108.6(3) . . ?
C8 N12 H12 125.7 . . ?
N22 C10 C50 118.0(3) . . ?
N22 C10 C41 119.8(3) . . ?
C41 C10 C50 122.2(3) . . ?
C10 N22 H22 119.8 . . ?
C12 N22 C10 120.4(4) . . ?
C12 N22 H22 119.8 . . ?
N22 C12 H12A 118.8 . . ?
N22 C12 C13 122.3(4) . . ?
C13 C12 H12A 118.8 . . ?
C12 C13 H13 121.0 . . ?
C12 C13 C16 118.0(4) . . ?
C16 C13 H13 121.0 . . ?
C5 C14 H14 120.6 . . ?
C5 C14 C15 118.9(3) . . ?
C15 C14 H14 120.6 . . ?
C52 C15 H15 119.9 . . ?
C14 C15 C52 120.1(4) . . ?
C14 C15 H15 119.9 . . ?
C13 C16 H16 120.1 . . ?
C41 C16 C13 119.8(4) . . ?
C41 C16 H16 120.1 . . ?
C10 C41 H41 120.2 . . ?
C16 C41 C10 119.7(4) . . ?
C16 C41 H41 120.2 . . ?
N103 C18 C51 119.0(3) . . ?
N103 C18 C511 119.8(4) . . ?
C511 C18 C51 121.2(4) . . ?
N103 C19 H19 119.4 . . ?
N103 C19 C20 121.1(4) . . ?
C20 C19 H19 119.4 . . ?
C19 C20 H20 120.4 . . ?
C19 C20 C21 119.2(5) . . ?
C21 C20 H20 120.4 . . ?
C20 C21 H21 120.0 . . ?
C20 C21 C511 119.9(4) . . ?
C511 C21 H21 120.0 . . ?
C18 C511 H511 120.4 . . ?
C21 C511 C18 119.1(4) . . ?
C21 C511 H511 120.4 . . ?
O61 O36 Cl1 68.2(11) . . ?
O63 O62 Cl1 71.1(10) . . ?
O36 O61 Cl1 68.0(13) . . ?
O62 O63 Cl1 69.8(10) . . ?

loop_
_geom_bond_atom_site_label_1
_geom_bond_atom_site_label_2
_geom_bond_distance
_geom_bond_site_symmetry_2
_geom_bond_publ_flag
O2 N11 1.213(5) . ?
O7 N11 1.217(5) . ?
C52 C7 1.393(5) . ?
C52 C8 1.461(5) . ?
C52 C15 1.395(5) . ?
C50 C51 1.401(5) . ?
C50 N12 1.364(4) . ?
C50 C10 1.461(5) . ?
C51 N5 1.372(5) . ?
C51 C18 1.469(5) . ?
N5 C8 1.320(5) . ?
N103 C18 1.352(5) . ?
N103 C19 1.341(5) . ?
Cl1 O6 1.388(5) . ?
Cl1 O36 1.344(9) . ?
Cl1 O39 1.363(6) . ?
Cl1 O62 1.402(10) . ?
Cl1 O61 1.346(15) . ?
Cl1 O63 1.413(10) . ?
N11 C5 1.474(5) . ?
C5 C6 1.377(5) . ?
C5 C14 1.374(5) . ?
C6 H6 0.9300 . ?
C6 C7 1.367(5) . ?
C7 H7 0.9300 . ?
C8 N12 1.363(4) . ?
N12 H12 0.8600 . ?
C10 N22 1.339(5) . ?
C10 C41 1.383(5) . ?
N22 H22 0.8600 . ?
N22 C12 1.336(5) . ?
C12 H12A 0.9300 . ?
C12 C13 1.365(6) . ?
C13 H13 0.9300 . ?
C13 C16 1.378(6) . ?
C14 H14 0.9300 . ?
C14 C15 1.380(5) . ?
C15 H15 0.9300 . ?
C16 H16 0.9300 . ?
C16 C41 1.375(6) . ?
C41 H41 0.9300 . ?
C18 C511 1.383(5) . ?
C19 H19 0.9300 . ?
C19 C20 1.367(7) . ?
C20 H20 0.9300 . ?
C20 C21 1.372(7) . ?
C21 H21 0.9300 . ?
C21 C511 1.382(6) . ?
C511 H511 0.9300 . ?
O36 O61 1.00(3) . ?
O62 O63 0.941(12) . ?

loop_
_geom_torsion_atom_site_label_1
_geom_torsion_atom_site_label_2
_geom_torsion_atom_site_label_3
_geom_torsion_atom_site_label_4
_geom_torsion
_geom_torsion_site_symmetry_1
_geom_torsion_site_symmetry_2
_geom_torsion_site_symmetry_3
_geom_torsion_site_symmetry_4
_geom_torsion_publ_flag
O2 N11 C5 C6 1.1(6) . . . . ?
O2 N11 C5 C14 -177.3(4) . . . . ?
O7 N11 C5 C6 -178.4(4) . . . . ?
O7 N11 C5 C14 3.2(6) . . . . ?
C52 C8 N12 C50 -179.8(3) . . . . ?
C50 C51 N5 C8 -0.6(4) . . . . ?
C50 C51 C18 N103 4.2(6) . . . . ?
C50 C51 C18 C511 -177.6(4) . . . . ?
C50 C10 N22 C12 177.9(3) . . . . ?
C50 C10 C41 C16 -177.3(4) . . . . ?
C51 C50 N12 C8 -0.2(4) . . . . ?
C51 C50 C10 N22 -7.0(6) . . . . ?
C51 C50 C10 C41 171.6(4) . . . . ?
C51 N5 C8 C52 -179.9(3) . . . . ?
C51 N5 C8 N12 0.5(4) . . . . ?
C51 C18 C511 C21 -178.9(4) . . . . ?
N5 C51 C18 N103 -173.9(3) . . . . ?
N5 C51 C18 C511 4.3(5) . . . . ?
N5 C8 N12 C50 -0.2(4) . . . . ?
N103 C18 C511 C21 -0.7(6) . . . . ?
N103 C19 C20 C21 0.1(8) . . . . ?
O6 Cl1 O36 O61 -151.2(18) . . . . ?
O6 Cl1 O62 O63 -112.8(12) . . . . ?
O6 Cl1 O61 O36 41(3) . . . . ?
O6 Cl1 O63 O62 76.5(13) . . . . ?
N11 C5 C6 C7 -177.1(4) . . . . ?
N11 C5 C14 C15 178.0(4) . . . . ?
C5 C6 C7 C52 -0.6(6) . . . . ?
C5 C14 C15 C52 -1.4(6) . . . . ?
C6 C5 C14 C15 -0.3(6) . . . . ?
C7 C52 C8 N5 170.0(3) . . . . ?
C7 C52 C8 N12 -10.5(5) . . . . ?
C7 C52 C15 C14 2.1(6) . . . . ?
C8 C52 C7 C6 178.6(4) . . . . ?
C8 C52 C15 C14 -177.6(3) . . . . ?
N12 C50 C51 N5 0.5(4) . . . . ?
N12 C50 C51 C18 -177.7(4) . . . . ?
N12 C50 C10 N22 176.6(3) . . . . ?
N12 C50 C10 C41 -4.8(5) . . . . ?
C10 C50 C51 N5 -176.3(4) . . . . ?
C10 C50 C51 C18 5.5(7) . . . . ?
C10 C50 N12 C8 177.2(3) . . . . ?
C10 N22 C12 C13 -0.7(7) . . . . ?
N22 C10 C41 C16 1.3(6) . . . . ?
N22 C12 C13 C16 1.6(7) . . . . ?
C12 C13 C16 C41 -1.1(7) . . . . ?
C13 C16 C41 C10 -0.3(6) . . . . ?
C14 C5 C6 C7 1.3(6) . . . . ?
C15 C52 C7 C6 -1.1(6) . . . . ?
C15 C52 C8 N5 -10.3(5) . . . . ?
C15 C52 C8 N12 169.2(3) . . . . ?
C41 C10 N22 C12 -0.7(6) . . . . ?
C18 C51 N5 C8 177.9(3) . . . . ?
C18 N103 C19 C20 -0.3(7) . . . . ?
C19 N103 C18 C51 178.9(4) . . . . ?
C19 N103 C18 C511 0.6(6) . . . . ?
C19 C20 C21 C511 -0.3(7) . . . . ?
C20 C21 C511 C18 0.6(7) . . . . ?
O36 Cl1 O62 O63 147.7(11) . . . . ?
O36 Cl1 O63 O62 -54.9(18) . . . . ?
O39 Cl1 O36 O61 101.3(18) . . . . ?
O39 Cl1 O62 O63 2.9(16) . . . . ?
O39 Cl1 O61 O36 -95.3(16) . . . . ?
O39 Cl1 O63 O62 -177.8(13) . . . . ?
O62 Cl1 O36 O61 -51(2) . . . . ?
O62 Cl1 O61 O36 134.7(17) . . . . ?
O61 Cl1 O62 O63 115.1(15) . . . . ?
O61 Cl1 O63 O62 -66.3(15) . . . . ?
O63 Cl1 O36 O61 -16(3) . . . . ?
O63 Cl1 O61 O36 170.1(16) . . . . ?
